data_4001598
loop_
_publ_author_name
'Hadermann, Joke'
'Abakumov, Artem M.'
'Gillie, Lisa J.'
'Martin, Christine'
'Hervieu, Maryvonne'

_publ_section_title
;
 Coupled Cation and Charge Ordering in the CaMn3O6Tunnel Structure
;
_journal_issue 23
_journal_name_full 'Chemistry of Materials'
_journal_page_first 5530
_journal_paper_doi 10.1021/cm0618998
_journal_volume 18
_journal_year 2006
_chemical_formula_sum 'Ca Mn3 O6'
_chemical_formula_weight 300.89
_chemical_name_systematic ' ?'
_space_group_IT_number 14
_symmetry_cell_setting monoclinic
_symmetry_space_group_name_Hall '-P 2yab'
_symmetry_space_group_name_H-M 'P 1 21/a 1'
_cell_angle_alpha 90.0
_cell_angle_beta 122.3844(11)
_cell_angle_gamma 90.0
_cell_formula_units_Z 8
_cell_length_a 10.69557(22)
_cell_length_b 11.32418(22)
_cell_length_c 8.49009(15)
_cell_volume 868.38(3)
_pd_block_id 2006-04-06T20:21|CAMNO_phase1|r._Artem_M._Abakumov||
_pd_phase_name CaMn3O6
_cod_data_source_file cm0618998si20060811_100040.cif
_cod_data_source_block CAMNO_phase_1
_cod_depositor_comments
;
The following automatic conversions were performed:

'_geom_bond_publ_flag' value 'N' changed to 'n' according to
/home/saulius/struct/CIF-dictionaries/cif_core.dic dictionary named
'cif_core.dic' version 2.4.1 from 2010-06-29 (150
times).

'_geom_angle_publ_flag' value 'N' changed to 'n' according
to /home/saulius/struct/CIF-dictionaries/cif_core.dic dictionary
named 'cif_core.dic' version 2.4.1 from 2010-06-29 (276 times).

Automatic conversion script
Id: cif_fix_values 1715 2011-07-08 13:25:40Z adriana 
;
_cod_original_cell_volume 868.379(31)
_cod_original_sg_symbol_H-M 'P 21/a'
_cod_database_code 4001598

loop_
_symmetry_equiv_pos_site_id
_symmetry_equiv_pos_as_xyz
1 +x,+y,+z
2 -x+1/2,+y+1/2,-z
-1 -x,-y,-z
-2 +x+1/2,-y+1/2,+z

loop_
_atom_site_type_symbol
_atom_site_label
_atom_site_fract_x
_atom_site_fract_y
_atom_site_fract_z
_atom_site_occupancy
_atom_site_thermal_displace_type
_atom_site_U_iso_or_equiv
_atom_site_symmetry_multiplicity
Ca CA1 0.2381(6) 0.3325(7) 0.5459(8) 1.0 Uiso 0.00199(13) 4
Ca CA2 0.2482(6) 0.3340(6) 0.9415(8) 1.0 Uiso 0.00199(13) 4
Mn MN1 0.0590(10) 0.1103(8) 0.4599(14) 1.0 Uiso 0.00199(13) 4
Mn MN2 0.4311(10) 0.6228(6) 0.8548(11) 1.0 Uiso 0.00199(13) 4
Mn MN3 0.0789(11) 0.5922(8) 0.4668(15) 1.0 Uiso 0.00199(13) 4
Mn MN4 0.4082(11) 0.0904(9) 0.8654(12) 1.0 Uiso 0.00199(13) 4
Mn MN5 0.0733(9) 0.1036(7) 0.7919(12) 1.0 Uiso 0.00199(13) 4
Mn MN6 0.0860(13) 0.5943(9) 0.8052(14) 1.0 Uiso 0.00199(13) 4
O O1 0.2932(7) 0.6433(5) 0.6027(8) 1.0 Uiso 0.00199(13) 4
O O2 0.1971(6) 0.1655(4) 0.7075(7) 1.0 Uiso 0.00199(13) 4
O O3 0.3875(7) 0.9806(5) 0.6819(8) 1.0 Uiso 0.00199(13) 4
O O4 0.1166(8) 0.4762(5) 0.6667(9) 1.0 Uiso 0.00199(13) 4
O O5 0.4593(7) 0.1996(5) 0.7278(8) 1.0 Uiso 0.00199(13) 4
O O6 0.0222(6) 0.6888(5) 0.6029(8) 1.0 Uiso 0.00199(13) 4
O O7 0.0681(8) 0.9136(6) 0.4556(10) 1.0 Uiso 0.00199(13) 4
O O8 0.4268(7) 0.4121(6) 0.8713(10) 1.0 Uiso 0.00199(13) 4
O O9 0.2865(7) 0.6481(5) 0.9441(8) 1.0 Uiso 0.00199(13) 4
O O10 0.3660(6) 0.9855(5) -0.0040(8) 1.0 Uiso 0.00199(13) 4
O O11 0.4642(7) 0.2016(5) 0.0618(9) 1.0 Uiso 0.00199(13) 4
O O12 0.0719(7) 0.9193(5) 0.7984(9) 1.0 Uiso 0.00199(13) 4

loop_
_atom_type_symbol
_atom_type_number_in_cell
Ca 8.0
Mn 24.0
O 48.0

loop_
_geom_angle_atom_site_label_1
_geom_angle_atom_site_label_2
_geom_angle_atom_site_label_3
_geom_angle
_geom_angle_site_symmetry_1
_geom_angle_site_symmetry_3
_geom_angle_publ_flag
CA2 CA1 MN1 85.47(31) 1_555 1_555 n
CA2 CA1 MN5 85.31(25) 1_555 -2_665 n
CA2 CA1 MN6 111.71(30) 1_555 -1_566 n
CA2 CA1 O1 117.1(4) 1_555 2_546 n
CA2 CA1 O2 50.78(23) 1_555 1_555 n
CA2 CA1 O3 121.6(4) 1_555 2_546 n
CA2 CA1 O4 49.39(21) 1_555 1_555 n
CA2 CA1 O5 82.61(26) 1_555 1_555 n
CA2 CA1 O6 86.09(26) 1_555 -1_566 n
CA2 CA1 O7 118.07(33) 1_555 2_546 n
CA2 CA1 O8 47.37(21) 1_555 1_555 n
MN1 CA1 MN5 135.4(4) 1_555 -2_665 n
MN1 CA1 MN6 76.26(28) 1_555 -1_566 n
MN1 CA1 O1 40.47(26) 1_555 2_546 n
MN1 CA1 O2 39.35(25) 1_555 1_555 n
MN1 CA1 O3 112.75(32) 1_555 2_546 n
MN1 CA1 O4 103.34(30) 1_555 1_555 n
MN1 CA1 O5 85.17(32) 1_555 1_555 n
MN1 CA1 O6 51.16(25) 1_555 -1_566 n
MN1 CA1 O7 143.2(4) 1_555 2_546 n
MN1 CA1 O8 126.1(4) 1_555 1_555 n
MN5 CA1 MN6 146.69(34) -2_665 -1_566 n
MN5 CA1 O1 110.09(30) -2_665 2_546 n
MN5 CA1 O2 106.50(29) -2_665 1_555 n
MN5 CA1 O3 109.23(34) -2_665 2_546 n
MN5 CA1 O4 103.17(30) -2_665 1_555 n
MN5 CA1 O5 50.36(22) -2_665 1_555 n
MN5 CA1 O6 168.53(34) -2_665 -1_566 n
MN5 CA1 O7 35.42(27) -2_665 2_546 n
MN5 CA1 O8 40.17(23) -2_665 1_555 n
MN6 CA1 O1 88.05(29) -1_566 2_546 n
MN6 CA1 O2 106.34(29) -1_566 1_555 n
MN6 CA1 O3 37.48(24) -1_566 2_546 n
MN6 CA1 O4 71.93(27) -1_566 1_555 n
MN6 CA1 O5 155.2(4) -1_566 1_555 n
MN6 CA1 O6 33.44(25) -1_566 -1_566 n
MN6 CA1 O7 114.85(35) -1_566 2_546 n
MN6 CA1 O8 137.63(34) -1_566 1_555 n
O1 CA1 O2 66.54(25) 2_546 1_555 n
O1 CA1 O3 110.07(31) 2_546 2_546 n
O1 CA1 O4 143.02(31) 2_546 1_555 n
O1 CA1 O5 67.17(27) 2_546 1_555 n
O1 CA1 O6 80.64(28) 2_546 -1_566 n
O1 CA1 O7 103.12(34) 2_546 2_546 n
O1 CA1 O8 133.22(34) 2_546 1_555 n
O2 CA1 O3 142.53(31) 1_555 2_546 n
O2 CA1 O4 89.16(25) 1_555 1_555 n
O2 CA1 O5 66.18(23) 1_555 1_555 n
O2 CA1 O6 73.49(26) 1_555 -1_566 n
O2 CA1 O7 137.3(4) 1_555 2_546 n
O2 CA1 O8 86.72(27) 1_555 1_555 n
O3 CA1 O4 72.19(27) 2_546 1_555 n
O3 CA1 O5 149.65(34) 2_546 1_555 n
O3 CA1 O6 69.24(26) 2_546 -1_566 n
O3 CA1 O7 80.14(33) 2_546 2_546 n
O3 CA1 O8 114.05(34) 2_546 1_555 n
O4 CA1 O5 129.34(30) 1_555 1_555 n
O4 CA1 O6 65.40(25) 1_555 -1_566 n
O4 CA1 O7 113.4(4) 1_555 2_546 n
O4 CA1 O8 68.09(26) 1_555 1_555 n
O5 CA1 O6 135.6(4) 1_555 -1_566 n
O5 CA1 O7 71.64(29) 1_555 2_546 n
O5 CA1 O8 67.02(24) 1_555 1_555 n
O6 CA1 O7 148.3(4) -1_566 2_546 n
O6 CA1 O8 129.21(30) -1_566 1_555 n
O7 CA1 O8 70.70(29) 2_546 1_555 n
CA1 CA2 MN2 89.50(26) 1_555 -1_667 n
CA1 CA2 MN5 83.89(32) 1_555 1_555 n
CA1 CA2 O2 48.56(21) 1_555 1_555 n
CA1 CA2 O4 51.03(23) 1_555 1_555 n
CA1 CA2 O5 84.93(23) 1_555 -2_565 n
CA1 CA2 O8 50.18(22) 1_555 1_555 n
CA1 CA2 O9 118.25(35) 1_555 2_547 n
CA1 CA2 O10 120.0(4) 1_555 2_546 n
CA1 CA2 O11 86.04(29) 1_555 1_556 n
CA1 CA2 O12 123.42(35) 1_555 2_547 n
MN2 CA2 MN5 130.31(29) -1_667 1_555 n
MN2 CA2 O2 105.90(27) -1_667 1_555 n
MN2 CA2 O4 109.35(28) -1_667 1_555 n
MN2 CA2 O5 174.28(31) -1_667 -2_565 n
MN2 CA2 O8 42.86(25) -1_667 1_555 n
MN2 CA2 O9 106.80(28) -1_667 2_547 n
MN2 CA2 O10 109.43(29) -1_667 2_546 n
MN2 CA2 O11 47.11(24) -1_667 1_556 n
MN2 CA2 O12 39.49(24) -1_667 2_547 n
MN5 CA2 O2 39.07(22) 1_555 1_555 n
MN5 CA2 O4 104.09(29) 1_555 1_555 n
MN5 CA2 O5 50.40(23) 1_555 -2_565 n
MN5 CA2 O8 126.1(4) 1_555 1_555 n
MN5 CA2 O9 40.28(22) 1_555 2_547 n
MN5 CA2 O10 116.41(31) 1_555 2_546 n
MN5 CA2 O11 83.25(26) 1_555 1_556 n
MN5 CA2 O12 142.4(4) 1_555 2_547 n
O2 CA2 O4 88.68(25) 1_555 1_555 n
O2 CA2 O5 71.26(20) 1_555 -2_565 n
O2 CA2 O8 87.20(28) 1_555 1_555 n
O2 CA2 O9 69.75(23) 1_555 2_547 n
O2 CA2 O10 142.81(29) 1_555 2_546 n
O2 CA2 O11 68.70(26) 1_555 1_556 n
O2 CA2 O12 142.60(34) 1_555 2_547 n
O4 CA2 O5 65.99(24) 1_555 -2_565 n
O4 CA2 O8 70.70(26) 1_555 1_555 n
O4 CA2 O9 141.80(34) 1_555 2_547 n
O4 CA2 O10 69.09(25) 1_555 2_546 n
O4 CA2 O11 134.19(32) 1_555 1_556 n
O4 CA2 O12 113.2(4) 1_555 2_547 n
O5 CA2 O8 131.47(31) -2_565 1_555 n
O5 CA2 O9 77.12(26) -2_565 2_547 n
O5 CA2 O10 72.49(24) -2_565 2_546 n
O5 CA2 O11 133.4(4) -2_565 1_556 n
O5 CA2 O12 144.6(4) -2_565 2_547 n
O8 CA2 O9 135.71(33) 1_555 2_547 n
O8 CA2 O10 111.2(4) 1_555 2_546 n
O8 CA2 O11 68.96(28) 1_555 1_556 n
O8 CA2 O12 73.28(32) 1_555 2_547 n
O9 CA2 O10 109.70(30) 2_547 2_546 n
O9 CA2 O11 67.54(26) 2_547 1_556 n
O9 CA2 O12 102.44(31) 2_547 2_547 n
O10 CA2 O11 147.41(30) 2_546 1_556 n
O10 CA2 O12 74.59(29) 2_546 2_547 n
O11 CA2 O12 74.53(26) 1_556 2_547 n
CA1 MN1 O1 53.37(29) 1_555 2_546 n
CA1 MN1 O2 56.20(27) 1_555 1_555 n
CA1 MN1 O7 121.9(5) 1_555 -1_566 n
CA1 MN1 O12 114.2(5) 1_555 -1_566 n
O1 MN1 O2 88.6(4) 2_546 1_555 n
O1 MN1 O7 173.9(6) 2_546 -1_566 n
O1 MN1 O12 85.6(5) 2_546 -1_566 n
O2 MN1 O7 85.3(5) 1_555 -1_566 n
O2 MN1 O12 170.3(6) 1_555 -1_566 n
O7 MN1 O12 100.4(5) -1_566 -1_566 n
CA2 MN2 O1 128.0(5) -1_667 1_555 n
CA2 MN2 O8 55.54(31) -1_667 -1_667 n
CA2 MN2 O9 128.7(4) -1_667 1_555 n
CA2 MN2 O12 49.23(31) -1_667 -2_675 n
O1 MN2 O8 175.3(6) 1_555 -1_667 n
O1 MN2 O9 96.7(5) 1_555 1_555 n
O1 MN2 O12 89.3(5) 1_555 -2_675 n
O8 MN2 O9 81.7(4) -1_667 1_555 n
O8 MN2 O12 91.8(4) -1_667 -2_675 n
O9 MN2 O12 171.5(5) 1_555 -2_675 n
O1 MN3 O3 90.5(5) 1_555 2_546 n
O1 MN3 O4 92.9(5) 1_555 1_555 n
O1 MN3 O4 172.5(6) 1_555 -1_566 n
O1 MN3 O5 87.9(5) 1_555 2_556 n
O1 MN3 O6 97.0(5) 1_555 1_555 n
O3 MN3 O4 95.7(5) 2_546 1_555 n
O3 MN3 O4 82.9(4) 2_546 -1_566 n
O3 MN3 O5 83.1(5) 2_546 2_556 n
O3 MN3 O6 172.1(6) 2_546 1_555 n
O4 MN3 O4 84.1(5) 1_555 -1_566 n
O4 MN3 O5 178.6(6) 1_555 2_556 n
O4 MN3 O6 81.3(5) 1_555 1_555 n
O4 MN3 O5 94.9(5) -1_566 2_556 n
O4 MN3 O6 89.4(5) -1_566 1_555 n
O5 MN3 O6 99.7(5) 2_556 1_555 n
O2 MN4 O3 97.4(5) 1_555 1_545 n
O2 MN4 O5 84.9(4) 1_555 1_555 n
O2 MN4 O10 96.9(5) 1_555 1_546 n
O2 MN4 O11 91.0(5) 1_555 1_556 n
O3 MN4 O5 82.6(4) 1_545 1_555 n
O3 MN4 O10 96.5(5) 1_545 1_546 n
O3 MN4 O11 170.0(6) 1_545 1_556 n
O5 MN4 O10 178.1(7) 1_555 1_546 n
O5 MN4 O11 92.7(4) 1_555 1_556 n
O10 MN4 O11 87.9(5) 1_546 1_556 n
CA1 MN5 CA2 107.92(31) -2_565 1_555 n
CA1 MN5 O2 115.8(4) -2_565 1_555 n
CA1 MN5 O7 46.18(33) -2_565 -1_566 n
CA1 MN5 O8 54.84(28) -2_565 -2_565 n
CA1 MN5 O9 126.9(4) -2_565 2_547 n
CA1 MN5 O12 103.2(4) -2_565 1_545 n
CA2 MN5 O2 57.32(27) 1_555 1_555 n
CA2 MN5 O7 120.9(4) 1_555 -1_566 n
CA2 MN5 O8 110.3(4) 1_555 -2_565 n
CA2 MN5 O9 52.42(29) 1_555 2_547 n
CA2 MN5 O12 148.5(4) 1_555 1_545 n
O2 MN5 O7 85.5(5) 1_555 -1_566 n
O2 MN5 O8 163.6(5) 1_555 -2_565 n
O2 MN5 O9 94.2(4) 1_555 2_547 n
O2 MN5 O12 112.7(5) 1_555 1_545 n
O7 MN5 O8 93.6(5) -1_566 -2_565 n
O7 MN5 O9 170.8(5) -1_566 2_547 n
O7 MN5 O12 84.9(4) -1_566 1_545 n
O8 MN5 O9 84.1(4) -2_565 2_547 n
O8 MN5 O12 83.4(4) -2_565 1_545 n
O9 MN5 O12 103.6(4) 2_547 1_545 n
CA1 MN6 O3 46.37(34) -1_566 -2_575 n
CA1 MN6 O4 93.7(5) -1_566 1_555 n
CA1 MN6 O6 46.02(31) -1_566 1_555 n
CA1 MN6 O9 141.2(5) -1_566 1_555 n
CA1 MN6 O10 128.4(5) -1_566 2_546 n
CA1 MN6 O11 83.1(5) -1_566 2_556 n
O3 MN6 O4 82.2(5) -2_575 1_555 n
O3 MN6 O6 89.9(5) -2_575 1_555 n
O3 MN6 O9 172.4(6) -2_575 1_555 n
O3 MN6 O10 84.1(5) -2_575 2_546 n
O3 MN6 O11 91.3(6) -2_575 2_556 n
O4 MN6 O6 86.1(5) 1_555 1_555 n
O4 MN6 O9 95.6(6) 1_555 1_555 n
O4 MN6 O10 92.2(5) 1_555 2_546 n
O4 MN6 O11 173.3(7) 1_555 2_556 n
O6 MN6 O9 97.2(5) 1_555 1_555 n
O6 MN6 O10 173.9(7) 1_555 2_546 n
O6 MN6 O11 95.8(5) 1_555 2_556 n
O9 MN6 O10 88.8(5) 1_555 2_546 n
O9 MN6 O11 90.6(5) 1_555 2_556 n
O10 MN6 O11 85.2(5) 2_546 2_556 n
CA1 O1 MN1 86.17(34) 2_556 2_556 n
CA1 O1 MN2 121.1(4) 2_556 1_555 n
CA1 O1 MN3 99.1(4) 2_556 1_555 n
MN1 O1 MN2 91.8(5) 2_556 1_555 n
MN1 O1 MN3 128.7(5) 2_556 1_555 n
MN2 O1 MN3 125.6(5) 1_555 1_555 n
CA1 O2 CA2 80.65(17) 1_555 1_555 n
CA1 O2 MN1 84.5(4) 1_555 1_555 n
CA1 O2 MN4 102.2(4) 1_555 1_555 n
CA1 O2 MN5 145.8(4) 1_555 1_555 n
CA2 O2 MN1 143.5(4) 1_555 1_555 n
CA2 O2 MN4 95.50(31) 1_555 1_555 n
CA2 O2 MN5 83.61(31) 1_555 1_555 n
MN1 O2 MN4 120.3(5) 1_555 1_555 n
MN1 O2 MN5 90.6(5) 1_555 1_555 n
MN4 O2 MN5 109.4(4) 1_555 1_555 n
CA1 O3 MN3 98.7(4) 2_556 2_556 n
CA1 O3 MN4 153.7(5) 2_556 1_565 n
CA1 O3 MN6 96.1(4) 2_556 -2_675 n
MN3 O3 MN4 97.2(5) 2_556 1_565 n
MN3 O3 MN6 95.9(5) 2_556 -2_675 n
MN4 O3 MN6 102.9(6) 1_565 -2_675 n
CA1 O4 CA2 79.58(22) 1_555 1_555 n
CA1 O4 MN3 89.6(4) 1_555 1_555 n
CA1 O4 MN3 97.5(4) 1_555 -1_566 n
CA1 O4 MN6 163.4(5) 1_555 1_555 n
CA2 O4 MN3 161.6(5) 1_555 1_555 n
CA2 O4 MN3 100.2(4) 1_555 -1_566 n
CA2 O4 MN6 94.1(4) 1_555 1_555 n
MN3 O4 MN3 95.9(5) 1_555 -1_566 n
MN3 O4 MN6 92.2(5) 1_555 1_555 n
MN3 O4 MN6 98.8(6) -1_566 1_555 n
CA1 O5 CA2 151.3(4) 1_555 -2_665 n
CA1 O5 MN3 98.9(4) 1_555 2_546 n
CA1 O5 MN4 105.7(5) 1_555 1_555 n
CA2 O5 MN3 97.6(4) -2_665 2_546 n
CA2 O5 MN4 95.5(4) -2_665 1_555 n
MN3 O5 MN4 96.6(5) 2_546 1_555 n
CA1 O6 MN3 106.4(4) -1_566 1_555 n
CA1 O6 MN6 100.5(5) -1_566 1_555 n
MN3 O6 MN6 98.9(5) 1_555 1_555 n
CA1 O7 MN1 142.9(5) 2_556 -1_566 n
CA1 O7 MN5 98.4(4) 2_556 -1_566 n
MN1 O7 MN5 95.8(5) -1_566 -1_566 n
CA1 O8 CA2 82.45(22) 1_555 1_555 n
CA1 O8 MN2 147.7(4) 1_555 -1_667 n
CA1 O8 MN5 84.99(34) 1_555 -2_665 n
CA2 O8 MN2 81.6(4) 1_555 -1_667 n
CA2 O8 MN5 153.6(4) 1_555 -2_665 n
MN2 O8 MN5 97.3(4) -1_667 -2_665 n
CA2 O9 MN2 124.7(4) 2_557 1_555 n
CA2 O9 MN5 87.30(34) 2_557 2_557 n
CA2 O9 MN6 99.3(5) 2_557 1_555 n
MN2 O9 MN5 96.8(4) 1_555 2_557 n
MN2 O9 MN6 122.7(5) 1_555 1_555 n
MN5 O9 MN6 122.4(4) 2_557 1_555 n
CA2 O10 MN4 160.5(5) 2_556 1_564 n
CA2 O10 MN6 101.4(4) 2_556 2_556 n
MN4 O10 MN6 94.5(5) 1_564 2_556 n
CA2 O11 MN4 104.6(4) 1_554 1_554 n
CA2 O11 MN6 97.6(5) 1_554 2_546 n
MN4 O11 MN6 92.3(5) 1_554 2_546 n
CA2 O12 MN1 141.3(5) 2_557 -1_566 n
CA2 O12 MN2 91.3(4) 2_557 -2_575 n
CA2 O12 MN5 116.4(4) 2_557 1_565 n
MN1 O12 MN2 93.1(5) -1_566 -2_575 n
MN1 O12 MN5 99.1(5) -1_566 1_565 n
MN2 O12 MN5 106.3(5) -2_575 1_565 n

loop_
_geom_bond_atom_site_label_1
_geom_bond_atom_site_label_2
_geom_bond_distance
_geom_bond_site_symmetry_2
_geom_bond_publ_flag
CA1 CA2 3.302(5) 1_555 n
CA1 MN1 3.005(10) 1_555 n
CA1 MN3 3.283(11) 1_555 n
CA1 MN3 3.387(12) 2_546 n
CA1 MN3 3.441(12) -1_566 n
CA1 MN4 3.591(12) 1_555 n
CA1 MN5 3.118(10) -2_555 n
CA1 MN6 3.244(12) -1_566 n
CA1 O1 2.417(9) 2_546 n
CA1 O2 2.509(9) 1_555 n
CA1 O3 2.362(9) 2_546 n
CA1 O4 2.611(10) 1_555 n
CA1 O5 2.516(9) 1_555 n
CA1 O6 2.374(7) -1_566 n
CA1 O7 2.274(10) 2_546 n
CA1 O8 2.558(9) 1_555 n
CA2 CA1 3.302(5) 1_555 n
CA2 MN2 2.940(11) -1_667 n
CA2 MN3 3.458(11) -1_566 n
CA2 MN4 3.484(11) 1_555 n
CA2 MN4 3.443(11) -2_455 n
CA2 MN5 3.061(11) 1_555 n
CA2 MN5 3.669(9) 2_557 n
CA2 MN6 3.299(12) 1_555 n
CA2 MN6 3.325(13) 2_547 n
CA2 O2 2.593(9) 1_555 n
CA2 O4 2.549(9) 1_555 n
CA2 O5 2.642(7) -2_455 n
CA2 O8 2.451(9) 1_555 n
CA2 O9 2.429(9) 2_547 n
CA2 O10 2.326(9) 2_546 n
CA2 O11 2.471(9) 1_556 n
CA2 O12 2.227(9) 2_547 n
MN1 CA1 3.005(10) 1_555 n
MN1 MN2 2.733(16) 2_546 n
MN1 MN5 2.741(16) 1_555 n
MN1 O1 1.955(11) 2_546 n
MN1 O2 1.915(11) 1_555 n
MN1 O6 2.391(11) -1_566 n
MN1 O7 2.231(11) 1_545 n
MN1 O7 1.866(12) -1_566 n
MN1 O12 1.896(11) -1_566 n
MN2 CA2 2.940(11) -1_667 n
MN2 MN1 2.733(16) 2_556 n
MN2 O1 1.851(10) 1_555 n
MN2 O8 2.392(8) 1_555 n
MN2 O8 2.022(11) -1_667 n
MN2 O9 2.075(11) 1_555 n
MN2 O11 2.205(11) -1_666 n
MN2 O12 1.870(11) -2_565 n
MN3 CA1 3.283(11) 1_555 n
MN3 CA1 3.387(12) 2_556 n
MN3 CA1 3.441(12) -1_566 n
MN3 CA2 3.458(11) -1_566 n
MN3 MN3 2.923(20) -1_566 n
MN3 MN4 2.898(16) 2_556 n
MN3 MN6 2.833(17) 1_555 n
MN3 MN6 2.923(11) -1_566 n
MN3 O1 2.021(11) 1_555 n
MN3 O3 1.951(11) 2_546 n
MN3 O4 2.009(13) 1_555 n
MN3 O4 1.928(11) -1_566 n
MN3 O5 1.911(12) 2_556 n
MN3 O6 1.910(12) 1_555 n
MN4 CA1 3.591(12) 1_555 n
MN4 CA2 3.484(11) 1_555 n
MN4 CA2 3.443(11) -2_555 n
MN4 MN3 2.898(16) 2_546 n
MN4 MN4 2.909(20) -1_657 n
MN4 MN6 2.764(15) 2_547 n
MN4 O2 2.092(12) 1_555 n
MN4 O3 1.912(11) 1_545 n
MN4 O5 1.969(11) 1_555 n
MN4 O10 1.838(11) 1_546 n
MN4 O10 2.217(12) -1_666 n
MN4 O11 1.911(11) 1_556 n
MN5 CA1 3.118(10) -2_455 n
MN5 CA2 3.061(11) 1_555 n
MN5 CA2 3.669(9) 2_547 n
MN5 MN1 2.741(16) 1_555 n
MN5 O2 1.942(10) 1_555 n
MN5 O5 2.458(9) -2_455 n
MN5 O7 1.827(11) -1_566 n
MN5 O8 2.019(11) -2_455 n
MN5 O9 1.982(11) 2_547 n
MN5 O12 2.088(10) 1_545 n
MN6 CA1 3.244(12) -1_566 n
MN6 CA2 3.299(12) 1_555 n
MN6 CA2 3.325(13) 2_557 n
MN6 MN3 2.833(17) 1_555 n
MN6 MN3 2.923(11) -1_566 n
MN6 MN4 2.764(15) 2_557 n
MN6 O3 1.986(13) -2_465 n
MN6 O4 1.921(13) 1_555 n
MN6 O6 1.818(11) 1_555 n
MN6 O9 1.911(13) 1_555 n
MN6 O10 1.923(11) 2_546 n
MN6 O11 1.921(14) 2_556 n
O1 CA1 2.417(9) 2_556 n
O1 MN1 1.955(11) 2_556 n
O1 MN2 1.851(10) 1_555 n
O1 MN3 2.021(11) 1_555 n
O2 CA1 2.509(9) 1_555 n
O2 CA2 2.593(9) 1_555 n
O2 MN1 1.915(11) 1_555 n
O2 MN4 2.092(12) 1_555 n
O2 MN5 1.942(10) 1_555 n
O3 CA1 2.362(9) 2_556 n
O3 MN3 1.951(11) 2_556 n
O3 MN4 1.912(11) 1_565 n
O3 MN6 1.986(13) -2_565 n
O4 CA1 2.611(10) 1_555 n
O4 CA2 2.549(9) 1_555 n
O4 MN3 2.009(13) 1_555 n
O4 MN3 1.928(11) -1_566 n
O4 MN6 1.921(13) 1_555 n
O5 CA1 2.516(9) 1_555 n
O5 CA2 2.642(7) -2_555 n
O5 MN3 1.911(12) 2_546 n
O5 MN4 1.969(11) 1_555 n
O5 MN5 2.458(9) -2_555 n
O6 CA1 2.374(7) -1_566 n
O6 MN1 2.391(11) -1_566 n
O6 MN3 1.910(12) 1_555 n
O6 MN6 1.818(11) 1_555 n
O7 CA1 2.274(10) 2_556 n
O7 MN1 2.231(11) 1_565 n
O7 MN1 1.866(12) -1_566 n
O7 MN5 1.827(11) -1_566 n
O8 CA1 2.558(9) 1_555 n
O8 CA2 2.451(9) 1_555 n
O8 MN2 2.392(8) 1_555 n
O8 MN2 2.022(11) -1_667 n
O8 MN5 2.019(11) -2_555 n
O9 CA2 2.429(9) 2_557 n
O9 MN2 2.075(11) 1_555 n
O9 MN5 1.982(11) 2_557 n
O9 MN6 1.911(13) 1_555 n
O10 CA2 2.326(9) 2_556 n
O10 MN4 1.838(11) 1_564 n
O10 MN4 2.217(12) -1_666 n
O10 MN6 1.923(11) 2_556 n
O11 CA2 2.471(9) 1_554 n
O11 MN2 2.205(11) -1_666 n
O11 MN4 1.911(11) 1_554 n
O11 MN6 1.921(14) 2_546 n
O12 CA2 2.227(9) 2_557 n
O12 MN1 1.896(11) -1_566 n
O12 MN2 1.870(11) -2_465 n
O12 MN5 2.088(10) 1_565 n
